data_4512790
loop_
_publ_author_name
'Saraswatula, Viswanadha G.'
'Saha, Binoy K.'

_publ_section_title
;
 Modulation of Thermal Expansion by Guests and Polymorphism in a Hydrogen
 Bonded Host
;
_journal_issue 2
_journal_name_full 'Crystal Growth &amp; Design'
_journal_page_first 593
_journal_paper_doi 10.1021/cg501178f
_journal_volume 15
_journal_year 2015
_chemical_formula_moiety 'C30 H28 O4, 2.3(C7 H8 O), 0.7(C4 H8 O2)'
_chemical_formula_sum 'C48.9 H52 O7.7'
_chemical_formula_weight 762.91
_chemical_name_common 1-mc-298K
_chemical_name_systematic
;
 1,1,4,4,-tetrakis(4-hydroxyphenyl)cyclohexane.3-methylphenol.ethylacetate 
;
_space_group_crystal_system triclinic
_space_group_IT_number 2
_space_group_name_Hall '-P 1'
_space_group_name_H-M_alt 'P -1'
_symmetry_space_group_name_Hall '-P 1'
_symmetry_space_group_name_H-M 'P -1'
_atom_sites_solution_hydrogens geom
_atom_sites_solution_primary direct
_atom_sites_solution_secondary difmap
_audit_creation_date 2014-06-24
_audit_creation_method
;
Olex2 1.2
(compiled 2013.11.15 svn.r2834 for OlexSys, GUI svn.r4720)
;
_cell_angle_alpha 99.286(5)
_cell_angle_beta 97.955(5)
_cell_angle_gamma 101.210(5)
_cell_formula_units_Z 1
_cell_length_a 6.2326(3)
_cell_length_b 10.8899(7)
_cell_length_c 15.7278(11)
_cell_measurement_reflns_used 2979
_cell_measurement_temperature 298(2)
_cell_measurement_theta_max 29.0001
_cell_measurement_theta_min 3.8266
_cell_volume 1017.38(11)
_computing_cell_refinement
;
CrysAlisPro, Agilent Technologies,
Version 1.171.36.21 (release 14-08-2012 CrysAlis171 .NET)
(compiled Sep 14 2012,17:21:16)
;
_computing_data_collection
;
CrysAlisPro, Agilent Technologies,
Version 1.171.36.21 (release 14-08-2012 CrysAlis171 .NET)
(compiled Sep 14 2012,17:21:16)
;
_computing_data_reduction
;
CrysAlisPro, Agilent Technologies,
Version 1.171.36.21 (release 14-08-2012 CrysAlis171 .NET)
(compiled Sep 14 2012,17:21:16)
;
_computing_molecular_graphics 'Olex2 (Dolomanov et al., 2009)'
_computing_publication_material 'Olex2 (Dolomanov et al., 2009)'
_computing_structure_refinement 'ShelXL (Sheldrick, 2008)'
_computing_structure_solution 'ShelXS (Sheldrick, 2008)'
_diffrn_ambient_temperature 298(2)
_diffrn_measured_fraction_theta_full 0.993
_diffrn_measured_fraction_theta_max 0.864
_diffrn_measurement_device_type 'Xcalibur, Eos'
_diffrn_measurement_method '\w scans'
_diffrn_radiation_monochromator graphite
_diffrn_radiation_type MoK\a
_diffrn_radiation_wavelength 0.71073
_diffrn_reflns_av_R_equivalents 0.0288
_diffrn_reflns_av_unetI/netI 0.0390
_diffrn_reflns_limit_h_max 8
_diffrn_reflns_limit_h_min -8
_diffrn_reflns_limit_k_max 14
_diffrn_reflns_limit_k_min -13
_diffrn_reflns_limit_l_max 20
_diffrn_reflns_limit_l_min -21
_diffrn_reflns_number 11646
_diffrn_reflns_theta_full 25.00
_diffrn_reflns_theta_max 29.04
_diffrn_reflns_theta_min 3.83
_diffrn_source 'fine-focus sealed tube'
_exptl_absorpt_coefficient_mu 0.083
_exptl_absorpt_correction_T_max 0.9675
_exptl_absorpt_correction_T_min 0.9675
_exptl_absorpt_correction_type multi-scan
_exptl_absorpt_process_details
;
CrysAlisPro, Agilent Technologies,
Version 1.171.36.21 (release 14-08-2012 CrysAlis171 .NET)
(compiled Sep 14 2012,17:21:16)
Empirical absorption correction using spherical harmonics,
 implemented in SCALE3 ABSPACK scaling algorithm.
;
_exptl_crystal_colour colorless
_exptl_crystal_density_diffrn 1.245
_exptl_crystal_density_method 'not measured'
_exptl_crystal_F_000 407
_exptl_crystal_size_max 0.4
_exptl_crystal_size_mid 0.4
_exptl_crystal_size_min 0.4
_platon_squeeze_details
;
0.15 molecules of 3-methylphenol and 0.35 
molecules of ethylacetate have been squeezed from the asymmetric unit
;
_refine_diff_density_max 0.321
_refine_diff_density_min -0.208
_refine_diff_density_rms 0.055
_refine_ls_extinction_method none
_refine_ls_goodness_of_fit_ref 1.063
_refine_ls_hydrogen_treatment constr
_refine_ls_matrix_type full
_refine_ls_number_parameters 230
_refine_ls_number_reflns 4695
_refine_ls_number_restraints 0
_refine_ls_restrained_S_all 1.063
_refine_ls_R_factor_all 0.0852
_refine_ls_R_factor_gt 0.0613
_refine_ls_shift/su_max 0.000
_refine_ls_shift/su_mean 0.000
_refine_ls_structure_factor_coef Fsqd
_refine_ls_weighting_details 'calc w=1/[\s^2^(Fo^2^)+(0.1107P)^2^+0.0936P] where P=(Fo^2^+2Fc^2^)/3'
_refine_ls_weighting_scheme calc
_refine_ls_wR_factor_gt 0.1820
_refine_ls_wR_factor_ref 0.1990
_reflns_number_gt 3317
_reflns_number_total 4695
_reflns_threshold_expression >2sigma(I)
_cod_data_source_file 1-mc-combined.cif
_cod_data_source_block 1-mc-298k
_cod_original_formula_sum 'C48.90 H52 O7.70'
_cod_database_code 4512790
_olex2_refinement_description
;
1. Fixed Uiso
 At 1.2 times of:
  All C(H) groups, All C(H,H) groups
 At 1.5 times of:
  All C(H,H,H) groups, All O(H) groups
2.a Secondary CH2 refined with riding coordinates:
 C1(H1A,H1B), C3(H3A,H3B)
2.b Aromatic/amide H refined with riding coordinates:
 C14(H14), C12(H12), C15(H15), C17(H17), C8(H8), C6(H6), C21(H21), C11(H11),
 C20(H20), C9(H9), C5(H5), C19(H19)
2.c Idealised Me refined as rotating group:
 C22(H22A,H22B,H22C)
2.d Idealised tetrahedral OH refined as rotating group:
 O1(H1), O2(H2), O3(H3)
;

loop_
_space_group_symop_id
_space_group_symop_operation_xyz
1 'x, y, z'
2 '-x, -y, -z'

loop_
_atom_site_label
_atom_site_type_symbol
_atom_site_fract_x
_atom_site_fract_y
_atom_site_fract_z
_atom_site_U_iso_or_equiv
_atom_site_adp_type
_atom_site_occupancy
_atom_site_symmetry_multiplicity
_atom_site_calc_flag
_atom_site_refinement_flags_posn
O1 O 0.2216(3) 0.88676(13) 0.18656(10) 0.0512(4) Uani 1 1 d .
H1 H 0.1368 0.9357 0.1877 0.077 Uiso 1 1 calc GR
O2 O -0.0630(2) 0.04382(13) 0.17746(10) 0.0498(4) Uani 1 1 d .
H2 H -0.1928 0.0139 0.1540 0.075 Uiso 1 1 calc GR
O3 O 0.5407(3) 0.91393(14) 0.08580(11) 0.0601(5) Uani 1 1 d .
H3 H 0.4330 0.8957 0.1096 0.090 Uiso 1 1 calc GR
C2 C 0.0260(2) 0.52343(15) 0.40714(10) 0.0273(4) Uani 1 1 d .
C1 C -0.1844(3) 0.53150(16) 0.44714(11) 0.0298(4) Uani 1 1 d .
H1A H -0.1735 0.6191 0.4753 0.036 Uiso 1 1 calc R
H1B H -0.3129 0.5077 0.4005 0.036 Uiso 1 1 calc R
C4 C 0.0710(3) 0.62275(15) 0.34805(11) 0.0301(4) Uani 1 1 d .
C3 C 0.2192(2) 0.55474(16) 0.48600(11) 0.0293(4) Uani 1 1 d .
H3A H 0.3555 0.5470 0.4645 0.035 Uiso 1 1 calc R
H3B H 0.2373 0.6427 0.5150 0.035 Uiso 1 1 calc R
C10 C 0.0000(3) 0.39026(15) 0.34913(10) 0.0292(4) Uani 1 1 d .
C14 C -0.2195(3) 0.22139(17) 0.23103(12) 0.0396(4) Uani 1 1 d .
H14 H -0.3506 0.1879 0.1910 0.048 Uiso 1 1 calc R
C7 C 0.1688(3) 0.80100(17) 0.24038(12) 0.0377(4) Uani 1 1 d .
C12 C 0.1459(3) 0.20834(18) 0.29360(13) 0.0429(5) Uani 1 1 d .
H12 H 0.2619 0.1660 0.2953 0.052 Uiso 1 1 calc R
C15 C -0.1935(3) 0.33635(17) 0.28812(12) 0.0357(4) Uani 1 1 d .
H15 H -0.3091 0.3790 0.2857 0.043 Uiso 1 1 calc R
C17 C 0.3717(3) 0.70521(19) -0.00269(13) 0.0429(5) Uani 1 1 d .
H17 H 0.2464 0.7015 0.0236 0.051 Uiso 1 1 calc R
C8 C 0.3044(3) 0.71679(19) 0.25316(13) 0.0420(5) Uani 1 1 d .
H8 H 0.4288 0.7191 0.2264 0.050 Uiso 1 1 calc R
C6 C -0.0156(3) 0.79624(18) 0.28031(14) 0.0440(5) Uani 1 1 d .
H6 H -0.1082 0.8522 0.2718 0.053 Uiso 1 1 calc R
C13 C -0.0492(3) 0.15673(16) 0.23388(12) 0.0362(4) Uani 1 1 d .
C21 C 0.7324(4) 0.8197(2) -0.01714(15) 0.0533(5) Uani 1 1 d .
H21 H 0.8477 0.8919 -0.0014 0.064 Uiso 1 1 calc R
C11 C 0.1681(3) 0.32251(18) 0.35048(12) 0.0376(4) Uani 1 1 d .
H11 H 0.2989 0.3551 0.3908 0.045 Uiso 1 1 calc R
C20 C 0.7437(4) 0.7182(2) -0.08027(15) 0.0587(6) Uani 1 1 d .
H20 H 0.8692 0.7218 -0.1064 0.070 Uiso 1 1 calc R
C9 C 0.2541(3) 0.62930(18) 0.30586(13) 0.0387(4) Uani 1 1 d .
H9 H 0.3458 0.5726 0.3135 0.046 Uiso 1 1 calc R
C16 C 0.5457(3) 0.81174(19) 0.02230(13) 0.0433(5) Uani 1 1 d .
C5 C -0.0623(3) 0.70756(18) 0.33323(13) 0.0405(4) Uani 1 1 d .
H5 H -0.1874 0.7051 0.3596 0.049 Uiso 1 1 calc R
C18 C 0.3837(4) 0.6043(2) -0.06657(13) 0.0472(5) Uani 1 1 d .
C19 C 0.5721(4) 0.6120(2) -0.10505(14) 0.0544(6) Uani 1 1 d .
H19 H 0.5824 0.5448 -0.1479 0.065 Uiso 1 1 calc R
C22 C 0.1925(5) 0.4894(2) -0.09523(17) 0.0679(7) Uani 1 1 d .
H22A H 0.1323 0.4684 -0.0451 0.102 Uiso 1 1 calc GR
H22B H 0.2442 0.4184 -0.1231 0.102 Uiso 1 1 calc GR
H22C H 0.0792 0.5085 -0.1357 0.102 Uiso 1 1 calc GR

loop_
_atom_site_aniso_label
_atom_site_aniso_U_11
_atom_site_aniso_U_22
_atom_site_aniso_U_33
_atom_site_aniso_U_23
_atom_site_aniso_U_13
_atom_site_aniso_U_12
O1 0.0627(9) 0.0476(8) 0.0617(9) 0.0276(7) 0.0340(8) 0.0260(7)
O2 0.0538(8) 0.0335(7) 0.0563(9) -0.0060(6) 0.0022(7) 0.0135(6)
O3 0.0564(9) 0.0514(9) 0.0610(10) -0.0106(7) 0.0231(8) -0.0064(7)
C2 0.0245(7) 0.0309(8) 0.0269(8) 0.0044(6) 0.0040(6) 0.0087(6)
C1 0.0254(8) 0.0378(9) 0.0276(8) 0.0046(7) 0.0048(6) 0.0117(6)
C4 0.0301(8) 0.0322(9) 0.0278(8) 0.0035(7) 0.0054(6) 0.0081(6)
C3 0.0211(7) 0.0361(9) 0.0300(8) 0.0033(7) 0.0044(6) 0.0073(6)
C10 0.0292(8) 0.0331(9) 0.0267(8) 0.0075(6) 0.0063(6) 0.0080(6)
C14 0.0383(10) 0.0386(10) 0.0379(10) 0.0018(8) -0.0017(8) 0.0091(7)
C7 0.0452(10) 0.0338(9) 0.0373(10) 0.0092(7) 0.0135(8) 0.0102(7)
C12 0.0383(10) 0.0456(11) 0.0471(11) 0.0021(9) 0.0057(8) 0.0217(8)
C15 0.0327(9) 0.0379(10) 0.0361(9) 0.0040(7) 0.0007(7) 0.0135(7)
C17 0.0388(10) 0.0466(11) 0.0395(10) 0.0051(8) 0.0060(8) 0.0038(8)
C8 0.0390(10) 0.0481(11) 0.0470(11) 0.0152(9) 0.0198(8) 0.0154(8)
C6 0.0472(11) 0.0440(11) 0.0538(12) 0.0192(9) 0.0212(9) 0.0242(9)
C13 0.0455(10) 0.0299(9) 0.0347(9) 0.0055(7) 0.0100(8) 0.0109(7)
C21 0.0481(12) 0.0576(13) 0.0525(13) 0.0099(10) 0.0180(10) 0.0017(9)
C11 0.0312(9) 0.0444(10) 0.0367(10) 0.0017(8) 0.0027(7) 0.0141(7)
C20 0.0573(13) 0.0794(17) 0.0500(13) 0.0185(12) 0.0257(11) 0.0238(12)
C9 0.0334(9) 0.0461(11) 0.0445(10) 0.0152(8) 0.0124(8) 0.0187(8)
C16 0.0459(11) 0.0436(11) 0.0383(10) 0.0046(8) 0.0106(8) 0.0055(8)
C5 0.0398(10) 0.0446(11) 0.0471(11) 0.0152(8) 0.0209(8) 0.0190(8)
C18 0.0603(12) 0.0454(11) 0.0337(10) 0.0076(8) 0.0008(9) 0.0117(9)
C19 0.0720(15) 0.0577(13) 0.0375(11) 0.0041(9) 0.0112(10) 0.0271(11)
C22 0.0800(17) 0.0527(14) 0.0545(14) -0.0029(11) -0.0048(12) -0.0020(12)

loop_
_atom_type_symbol
_atom_type_description
_atom_type_scat_dispersion_real
_atom_type_scat_dispersion_imag
_atom_type_scat_source
C C 0.0033 0.0016 'International Tables Vol C Tables 4.2.6.8 and 6.1.1.4'
H H 0.0000 0.0000 'International Tables Vol C Tables 4.2.6.8 and 6.1.1.4'
O O 0.0106 0.0060 'International Tables Vol C Tables 4.2.6.8 and 6.1.1.4'

loop_
_geom_angle_atom_site_label_1
_geom_angle_atom_site_label_2
_geom_angle_atom_site_label_3
_geom_angle
_geom_angle_site_symmetry_1
C7 O1 H1 109.5 .
C13 O2 H2 109.5 .
C16 O3 H3 109.5 .
C1 C2 C4 111.56(13) .
C1 C2 C3 105.41(13) .
C1 C2 C10 110.76(13) .
C4 C2 C3 108.94(13) .
C4 C2 C10 106.89(12) .
C3 C2 C10 113.35(13) .
C2 C1 H1A 109.0 .
C2 C1 H1B 109.0 .
H1A C1 H1B 107.8 .
C3 C1 C2 112.91(13) 2_566
C3 C1 H1A 109.0 2_566
C3 C1 H1B 109.0 2_566
C9 C4 C2 119.77(14) .
C5 C4 C2 123.76(14) .
C5 C4 C9 116.47(16) .
C2 C3 H3A 108.8 .
C2 C3 H3B 108.8 .
C1 C3 C2 113.66(13) 2_566
C1 C3 H3A 108.8 2_566
C1 C3 H3B 108.8 2_566
H3A C3 H3B 107.7 .
C15 C10 C2 119.95(14) .
C11 C10 C2 123.19(15) .
C11 C10 C15 116.74(15) .
C15 C14 H14 120.2 .
C13 C14 H14 120.2 .
C13 C14 C15 119.59(17) .
C8 C7 O1 118.43(16) .
C6 C7 O1 122.02(16) .
C6 C7 C8 119.55(17) .
C13 C12 H12 120.0 .
C11 C12 H12 120.0 .
C11 C12 C13 120.09(16) .
C10 C15 H15 118.9 .
C14 C15 C10 122.23(16) .
C14 C15 H15 118.9 .
C16 C17 H17 119.8 .
C18 C17 H17 119.8 .
C18 C17 C16 120.34(19) .
C7 C8 H8 120.2 .
C9 C8 C7 119.59(16) .
C9 C8 H8 120.2 .
C7 C6 H6 120.1 .
C7 C6 C5 119.77(17) .
C5 C6 H6 120.1 .
O2 C13 C14 122.26(17) .
O2 C13 C12 118.21(16) .
C14 C13 C12 119.50(16) .
C20 C21 H21 120.6 .
C20 C21 C16 118.7(2) .
C16 C21 H21 120.6 .
C10 C11 H11 119.1 .
C12 C11 C10 121.85(16) .
C12 C11 H11 119.1 .
C21 C20 H20 119.5 .
C19 C20 C21 121.0(2) .
C19 C20 H20 119.5 .
C4 C9 H9 118.8 .
C8 C9 C4 122.46(16) .
C8 C9 H9 118.8 .
O3 C16 C17 122.16(17) .
O3 C16 C21 117.28(18) .
C17 C16 C21 120.55(18) .
C4 C5 C6 122.15(16) .
C4 C5 H5 118.9 .
C6 C5 H5 118.9 .
C17 C18 C19 118.9(2) .
C17 C18 C22 120.4(2) .
C19 C18 C22 120.7(2) .
C20 C19 C18 120.51(19) .
C20 C19 H19 119.7 .
C18 C19 H19 119.7 .
C18 C22 H22A 109.5 .
C18 C22 H22B 109.5 .
C18 C22 H22C 109.5 .
H22A C22 H22B 109.5 .
H22A C22 H22C 109.5 .
H22B C22 H22C 109.5 .

loop_
_geom_bond_atom_site_label_1
_geom_bond_atom_site_label_2
_geom_bond_distance
_geom_bond_site_symmetry_2
O1 H1 0.8200 .
O1 C7 1.382(2) .
O2 H2 0.8200 .
O2 C13 1.376(2) .
O3 H3 0.8200 .
O3 C16 1.378(2) .
C2 C1 1.542(2) .
C2 C4 1.546(2) .
C2 C3 1.547(2) .
C2 C10 1.550(2) .
C1 H1A 0.9700 .
C1 H1B 0.9700 .
C1 C3 1.529(2) 2_566
C4 C9 1.393(2) .
C4 C5 1.383(2) .
C3 C1 1.529(2) 2_566
C3 H3A 0.9700 .
C3 H3B 0.9700 .
C10 C15 1.394(2) .
C10 C11 1.393(2) .
C14 H14 0.9300 .
C14 C15 1.385(2) .
C14 C13 1.383(2) .
C7 C8 1.382(3) .
C7 C6 1.380(3) .
C12 H12 0.9300 .
C12 C13 1.387(3) .
C12 C11 1.380(2) .
C15 H15 0.9300 .
C17 H17 0.9300 .
C17 C16 1.386(3) .
C17 C18 1.386(3) .
C8 H8 0.9300 .
C8 C9 1.380(3) .
C6 H6 0.9300 .
C6 C5 1.388(3) .
C21 H21 0.9300 .
C21 C20 1.381(3) .
C21 C16 1.387(3) .
C11 H11 0.9300 .
C20 H20 0.9300 .
C20 C19 1.376(3) .
C9 H9 0.9300 .
C5 H5 0.9300 .
C18 C19 1.388(3) .
C18 C22 1.509(3) .
C19 H19 0.9300 .
C22 H22A 0.9600 .
C22 H22B 0.9600 .
C22 H22C 0.9600 .

loop_
_geom_torsion_atom_site_label_1
_geom_torsion_atom_site_label_2
_geom_torsion_atom_site_label_3
_geom_torsion_atom_site_label_4
_geom_torsion
_geom_torsion_site_symmetry_4
O1 C7 C8 C9 -179.32(18) .
O1 C7 C6 C5 179.47(18) .
C2 C4 C9 C8 -179.22(17) .
C2 C4 C5 C6 179.43(17) .
C2 C10 C15 C14 175.93(16) .
C2 C10 C11 C12 -175.24(17) .
C1 C2 C4 C9 -179.72(15) .
C1 C2 C4 C5 -0.2(2) .
C1 C2 C3 C1 55.84(18) 2_566
C1 C2 C10 C15 47.2(2) .
C1 C2 C10 C11 -136.85(17) .
C4 C2 C1 C3 -173.45(13) 2_566
C4 C2 C3 C1 175.68(12) 2_566
C4 C2 C10 C15 -74.48(18) .
C4 C2 C10 C11 101.42(18) .
C3 C2 C1 C3 -55.36(19) 2_566
C3 C2 C4 C9 64.33(19) .
C3 C2 C4 C5 -116.11(18) .
C3 C2 C10 C15 165.49(15) .
C3 C2 C10 C11 -18.6(2) .
C10 C2 C1 C3 67.60(17) 2_566
C10 C2 C4 C9 -58.50(19) .
C10 C2 C4 C5 121.07(17) .
C10 C2 C3 C1 -65.46(17) 2_566
C7 C8 C9 C4 -0.6(3) .
C7 C6 C5 C4 0.3(3) .
C15 C10 C11 C12 0.8(3) .
C15 C14 C13 O2 -178.36(17) .
C15 C14 C13 C12 -0.4(3) .
C17 C18 C19 C20 -0.1(3) .
C8 C7 C6 C5 0.4(3) .
C6 C7 C8 C9 -0.2(3) .
C13 C14 C15 C10 0.0(3) .
C13 C12 C11 C10 -1.1(3) .
C21 C20 C19 C18 -0.3(4) .
C11 C10 C15 C14 -0.2(3) .
C11 C12 C13 O2 178.98(17) .
C11 C12 C13 C14 0.9(3) .
C20 C21 C16 O3 179.2(2) .
C20 C21 C16 C17 -1.5(3) .
C9 C4 C5 C6 -1.0(3) .
C16 C17 C18 C19 -0.2(3) .
C16 C17 C18 C22 -178.7(2) .
C16 C21 C20 C19 1.1(4) .
C5 C4 C9 C8 1.2(3) .
C18 C17 C16 O3 -179.74(19) .
C18 C17 C16 C21 1.0(3) .
C22 C18 C19 C20 178.4(2) .

loop_
_platon_squeeze_void_nr
_platon_squeeze_void_average_x
_platon_squeeze_void_average_y
_platon_squeeze_void_average_z
_platon_squeeze_void_volume
_platon_squeeze_void_count_electrons
_platon_squeeze_void_content
1 -0.018 0.000 0.500 176 14 ' '
